data_7014451
loop_
_publ_author_name
'Darwish, Wael'
'Seikel, Elisabeth'
'K\"asmarker, Ralf'
'Harms, Klaus'
'Sundermeyer, J\"org'

_publ_section_title
;
 Synthesis and X-ray crystal structures of imido and ureato derivatives
 of titanium(iv) phthalocyanine and their application in the catalytic
 formation of carbodiimides by metathesis from isocyanates.
;
_journal_issue 8
_journal_name_full 'Dalton transactions (Cambridge, England : 2003)'
_journal_page_first 1787
_journal_page_last 1794
_journal_paper_doi 10.1039/c0dt00867b
_journal_volume 40
_journal_year 2011
_chemical_compound_source 'synthesis as described'
_chemical_formula_moiety 'C44 H33 N8 Ti1'
_chemical_formula_sum 'C44 H33 N9 Ti'
_chemical_formula_weight 735.69
_chemical_name_systematic
;
?
;
_space_group_IT_number 14
_symmetry_cell_setting monoclinic
_symmetry_Int_Tables_number 14
_symmetry_space_group_name_Hall '-P 2yn'
_symmetry_space_group_name_H-M 'P 1 21/n 1'
_atom_sites_solution_secondary difmap
_audit_creation_date 2005-04-18T16:02:56-00:00
_audit_creation_method 'WinGX routine CIF_UPDATE'
_cell_angle_alpha 90
_cell_angle_beta 104.568(6)
_cell_angle_gamma 90
_cell_formula_units_Z 4
_cell_length_a 10.9544(9)
_cell_length_b 17.0865(9)
_cell_length_c 19.5582(15)
_cell_measurement_reflns_used 11975
_cell_measurement_temperature 193(2)
_cell_measurement_theta_max 26
_cell_measurement_theta_min 1.5
_cell_measurement_wavelength 0.71073
_cell_volume 3543.1(5)
_computing_molecular_graphics 'Ortep-3 for Windows (Farrugia, 1997)'
_computing_publication_material 'WinGX publication routines (Farrugia, 1999)'
_computing_structure_refinement 'SHELXL-97 (Sheldrick, 1997)'
_computing_structure_solution 'SHELXS-97 (Sheldrick, 1997)'
_diffrn_ambient_temperature 193(2)
_diffrn_measured_fraction_theta_full 1
_diffrn_measured_fraction_theta_max 1
_diffrn_radiation_monochromator graphite
_diffrn_radiation_probe x-ray
_diffrn_radiation_type MoK\a
_diffrn_radiation_wavelength 0.71073
_diffrn_reflns_av_R_equivalents 0.0926
_diffrn_reflns_av_unetI/netI 0.0885
_diffrn_reflns_limit_h_max 12
_diffrn_reflns_limit_h_min -13
_diffrn_reflns_limit_k_max 20
_diffrn_reflns_limit_k_min -20
_diffrn_reflns_limit_l_max 23
_diffrn_reflns_limit_l_min -23
_diffrn_reflns_number 29449
_diffrn_reflns_theta_full 25
_diffrn_reflns_theta_max 25
_diffrn_reflns_theta_min 1.61
_exptl_absorpt_coefficient_mu 0.289
_exptl_absorpt_correction_T_max 0.9885
_exptl_absorpt_correction_T_min 0.9484
_exptl_absorpt_correction_type none
_exptl_absorpt_process_details
;
a grid of 8 x 8 x 8 = 512 sampling points was used
;
_exptl_crystal_colour 'dark red'
_exptl_crystal_density_diffrn 1.379
_exptl_crystal_density_method 'not measured'
_exptl_crystal_description prism
_exptl_crystal_F_000 1528
_exptl_crystal_size_max 0.3
_exptl_crystal_size_mid 0.08
_exptl_crystal_size_min 0.04
_refine_diff_density_max 0.21
_refine_diff_density_min -0.304
_refine_diff_density_rms 0.043
_refine_ls_extinction_method none
_refine_ls_goodness_of_fit_ref 0.866
_refine_ls_matrix_type full
_refine_ls_number_parameters 491
_refine_ls_number_reflns 6229
_refine_ls_number_restraints 0
_refine_ls_restrained_S_all 0.866
_refine_ls_R_factor_all 0.1001
_refine_ls_R_factor_gt 0.0435
_refine_ls_shift/su_max 0
_refine_ls_shift/su_mean 0
_refine_ls_structure_factor_coef Fsqd
_refine_ls_weighting_details 'calc w=1/[\s^2^(Fo^2^)+(0.0342P)^2^+0.0000P] where P=(Fo^2^+2Fc^2^)/3'
_refine_ls_weighting_scheme calc
_refine_ls_wR_factor_gt 0.0748
_refine_ls_wR_factor_ref 0.0866
_reflns_number_gt 3550
_reflns_number_total 6229
_reflns_threshold_expression >2sigma(I)
_cod_data_source_file C0DT00867B.TXT
_cod_data_source_block 2a
_cod_original_cell_volume 3543.1(4)
_cod_original_sg_symbol_H-M 'P 21/n'
_cod_database_code 7014451

loop_
_symmetry_equiv_pos_as_xyz
'x, y, z'
'-x+1/2, y+1/2, -z+1/2'
'-x, -y, -z'
'x-1/2, -y-1/2, z-1/2'

loop_
_atom_site_label
_atom_site_type_symbol
_atom_site_fract_x
_atom_site_fract_y
_atom_site_fract_z
_atom_site_U_iso_or_equiv
_atom_site_adp_type
_atom_site_occupancy
_atom_site_symmetry_multiplicity
_atom_site_calc_flag
_atom_site_refinement_flags
_atom_site_disorder_assembly
_atom_site_disorder_group
C2 C 0.3357(3) 0.19479(16) 0.44585(14) 0.0328(7) Uani 1 1 d . . .
C3 C 0.2798(3) 0.26090(16) 0.47342(14) 0.0345(7) Uani 1 1 d . . .
C4 C 0.1704(3) 0.30393(17) 0.44628(16) 0.0411(8) Uani 1 1 d . . .
H4 H 0.1143 0.2911 0.4022 0.049 Uiso 1 1 calc R . .
C5 C 0.1470(3) 0.36597(19) 0.48617(17) 0.0506(9) Uani 1 1 d . . .
H5 H 0.0743 0.3974 0.4685 0.061 Uiso 1 1 calc R . .
C6 C 0.2278(3) 0.3839(2) 0.55212(16) 0.0499(8) Uani 1 1 d . . .
H6 H 0.2082 0.4266 0.5786 0.06 Uiso 1 1 calc R . .
C7 C 0.3344(3) 0.34078(18) 0.57894(16) 0.0417(8) Uani 1 1 d . . .
H7 H 0.3888 0.3527 0.6238 0.05 Uiso 1 1 calc R . .
C8 C 0.3604(3) 0.27943(16) 0.53892(14) 0.0328(7) Uani 1 1 d . . .
C9 C 0.4653(3) 0.22437(17) 0.55065(14) 0.0337(7) Uani 1 1 d . . .
C11 C 0.6588(3) 0.17654(17) 0.61780(13) 0.0328(7) Uani 1 1 d . . .
C13 C 0.7901(3) 0.08151(17) 0.60228(13) 0.0319(7) Uani 1 1 d . . .
C14 C 0.8477(3) 0.11881(17) 0.66951(12) 0.0319(6) Uani 1 1 d . . .
C15 C 0.9635(3) 0.10585(17) 0.71725(13) 0.0371(7) Uani 1 1 d . . .
H15 H 1.019 0.0658 0.7099 0.045 Uiso 1 1 calc R . .
C16 C 0.9940(3) 0.15395(18) 0.77591(14) 0.0428(8) Uani 1 1 d . . .
H16 H 1.073 0.1474 0.8093 0.051 Uiso 1 1 calc R . .
C17 C 0.9119(3) 0.21162(19) 0.78711(14) 0.0439(8) Uani 1 1 d . . .
H17 H 0.9355 0.2431 0.8284 0.053 Uiso 1 1 calc R . .
C18 C 0.7960(3) 0.22452(17) 0.73962(14) 0.0411(8) Uani 1 1 d . . .
H18 H 0.7398 0.2637 0.7478 0.049 Uiso 1 1 calc R . .
C19 C 0.7656(3) 0.17762(16) 0.67954(13) 0.0325(7) Uani 1 1 d . . .
C21 C 0.7928(3) -0.01112(16) 0.51413(13) 0.0314(7) Uani 1 1 d . . .
C23 C 0.6650(3) -0.04106(16) 0.40947(13) 0.0320(7) Uani 1 1 d . . .
C24 C 0.7709(3) -0.09427(16) 0.42073(13) 0.0318(7) Uani 1 1 d . . .
C25 C 0.8014(3) -0.15391(17) 0.37960(14) 0.0371(7) Uani 1 1 d . . .
H25 H 0.747 -0.167 0.3351 0.045 Uiso 1 1 calc R . .
C26 C 0.9132(3) -0.19345(18) 0.40545(14) 0.0404(8) Uani 1 1 d . . .
H26 H 0.9366 -0.234 0.3781 0.049 Uiso 1 1 calc R . .
C27 C 0.9926(3) -0.17491(18) 0.47111(14) 0.0395(7) Uani 1 1 d . . .
H27 H 1.0688 -0.2033 0.4877 0.047 Uiso 1 1 calc R . .
C28 C 0.9626(3) -0.11602(18) 0.51245(13) 0.0367(7) Uani 1 1 d . . .
H28 H 1.0166 -0.1037 0.5573 0.044 Uiso 1 1 calc R . .
C29 C 0.8516(3) -0.07583(16) 0.48638(13) 0.0323(7) Uani 1 1 d . . .
C31 C 0.4706(3) 0.00659(17) 0.34297(13) 0.0321(7) Uani 1 1 d . . .
C33 C 0.3366(3) 0.10106(17) 0.35766(13) 0.0327(7) Uani 1 1 d . . .
C34 C 0.2799(3) 0.06333(17) 0.29015(13) 0.0322(7) Uani 1 1 d . . .
C35 C 0.1673(3) 0.07610(18) 0.23957(14) 0.0381(7) Uani 1 1 d . . .
H35 H 0.1097 0.1155 0.2457 0.046 Uiso 1 1 calc R . .
C36 C 0.1426(3) 0.02941(19) 0.18029(15) 0.0456(8) Uani 1 1 d . . .
H36 H 0.0669 0.0376 0.1446 0.055 Uiso 1 1 calc R . .
C37 C 0.2249(3) -0.02935(19) 0.17115(14) 0.0435(8) Uani 1 1 d . . .
H37 H 0.2042 -0.0607 0.1297 0.052 Uiso 1 1 calc R . .
C38 C 0.3363(3) -0.04269(18) 0.22141(14) 0.0395(8) Uani 1 1 d . . .
H38 H 0.3929 -0.0827 0.2154 0.047 Uiso 1 1 calc R . .
C39 C 0.3628(3) 0.00476(17) 0.28127(13) 0.0339(7) Uani 1 1 d . . .
C42 C 0.7345(3) 0.23622(18) 0.39597(13) 0.0364(7) Uani 1 1 d . . .
C43 C 0.7590(3) 0.3129(2) 0.42427(15) 0.0449(8) Uani 1 1 d . . .
C44 C 0.8183(3) 0.3654(2) 0.38864(18) 0.0584(10) Uani 1 1 d . . .
H44 H 0.8342 0.4173 0.406 0.07 Uiso 1 1 calc R . .
C45 C 0.8546(3) 0.3437(3) 0.32835(19) 0.0663(12) Uani 1 1 d . . .
H45 H 0.8931 0.3808 0.3043 0.08 Uiso 1 1 calc R . .
C46 C 0.8350(3) 0.2683(3) 0.30352(18) 0.0622(11) Uani 1 1 d . . .
H46 H 0.8638 0.2535 0.2635 0.075 Uiso 1 1 calc R . .
C47 C 0.7743(3) 0.2135(2) 0.33521(15) 0.0474(9) Uani 1 1 d . . .
C48 C 0.7192(4) 0.3364(2) 0.49030(16) 0.0541(10) Uani 1 1 d . . .
H48 H 0.6979 0.2873 0.5125 0.065 Uiso 1 1 calc R . .
C49 C 0.6029(4) 0.3869(3) 0.4739(2) 0.0816(12) Uani 1 1 d . . .
H49A H 0.6209 0.4362 0.4528 0.122 Uiso 1 1 calc R . .
H49B H 0.5775 0.3978 0.5175 0.122 Uiso 1 1 calc R . .
H49C H 0.5345 0.3595 0.4405 0.122 Uiso 1 1 calc R . .
C50 C 0.8267(4) 0.3770(3) 0.5451(2) 0.0835(13) Uani 1 1 d . . .
H50A H 0.8414 0.4291 0.528 0.125 Uiso 1 1 calc R . .
H50B H 0.9039 0.3457 0.5521 0.125 Uiso 1 1 calc R . .
H50C H 0.8031 0.3818 0.59 0.125 Uiso 1 1 calc R . .
C51 C 0.7487(4) 0.1320(2) 0.30593(16) 0.0607(11) Uani 1 1 d . . .
H51 H 0.7353 0.098 0.345 0.073 Uiso 1 1 calc R . .
C52 C 0.6265(4) 0.1305(2) 0.2473(2) 0.0722(12) Uani 1 1 d . . .
H52A H 0.5572 0.1507 0.2655 0.108 Uiso 1 1 calc R . .
H52B H 0.6078 0.0766 0.2308 0.108 Uiso 1 1 calc R . .
H52C H 0.6363 0.1632 0.2079 0.108 Uiso 1 1 calc R . .
C53 C 0.8542(4) 0.0953(3) 0.27897(19) 0.0977(18) Uani 1 1 d . . .
H53A H 0.8311 0.0415 0.2635 0.147 Uiso 1 1 calc R . .
H53B H 0.932 0.0948 0.3169 0.147 Uiso 1 1 calc R . .
H53C H 0.8674 0.1259 0.2391 0.147 Uiso 1 1 calc R . .
N1 N 0.4482(2) 0.17538(13) 0.49268(11) 0.0332(6) Uani 1 1 d . . .
N10 N 0.5616(2) 0.22523(14) 0.60796(11) 0.0356(6) Uani 1 1 d . . .
N12 N 0.6782(2) 0.11840(14) 0.57211(10) 0.0309(5) Uani 1 1 d . . .
N20 N 0.8431(2) 0.02239(13) 0.57663(11) 0.0320(6) Uani 1 1 d . . .
N22 N 0.6817(2) 0.00951(13) 0.46649(10) 0.0312(6) Uani 1 1 d . . .
N30 N 0.5682(2) -0.04172(14) 0.35229(11) 0.0343(6) Uani 1 1 d . . .
N32 N 0.4519(2) 0.06620(13) 0.38702(10) 0.0314(6) Uani 1 1 d . . .
N40 N 0.2835(2) 0.16048(14) 0.38369(11) 0.0337(6) Uani 1 1 d . . .
N41 N 0.6698(2) 0.18258(14) 0.42742(11) 0.0327(6) Uani 1 1 d . . .
Ti1 Ti 0.59215(5) 0.11540(3) 0.46591(2) 0.03033(14) Uani 1 1 d . . .

loop_
_atom_site_aniso_label
_atom_site_aniso_U_11
_atom_site_aniso_U_22
_atom_site_aniso_U_33
_atom_site_aniso_U_23
_atom_site_aniso_U_13
_atom_site_aniso_U_12
C2 0.0298(18) 0.0343(17) 0.0358(15) 0.0028(13) 0.0109(13) -0.0011(14)
C3 0.0359(19) 0.0312(16) 0.0378(15) 0.0009(13) 0.0118(14) 0.0006(15)
C4 0.0368(19) 0.0402(19) 0.0459(17) -0.0008(14) 0.0098(15) 0.0011(16)
C5 0.039(2) 0.045(2) 0.065(2) 0.0016(16) 0.0089(16) 0.0125(17)
C6 0.053(2) 0.0415(18) 0.0572(19) -0.0053(17) 0.0175(16) 0.008(2)
C7 0.040(2) 0.0418(19) 0.0450(17) -0.0042(15) 0.0134(15) 0.0030(17)
C8 0.0325(18) 0.0299(16) 0.0389(15) -0.0006(13) 0.0145(13) 0.0005(14)
C9 0.0384(19) 0.0318(16) 0.0331(15) -0.0023(13) 0.0132(13) 0.0000(15)
C11 0.0385(19) 0.0308(16) 0.0288(14) -0.0002(12) 0.0079(13) 0.0026(15)
C13 0.0370(19) 0.0307(16) 0.0278(13) 0.0027(12) 0.0077(13) -0.0007(15)
C14 0.0368(17) 0.0319(15) 0.0262(12) 0.0005(13) 0.0068(11) -0.0018(16)
C15 0.0412(19) 0.0352(17) 0.0343(14) -0.0012(13) 0.0082(13) 0.0038(16)
C16 0.042(2) 0.0467(19) 0.0352(15) -0.0059(14) 0.0016(14) 0.0012(17)
C17 0.047(2) 0.047(2) 0.0325(15) -0.0119(14) 0.0003(15) -0.0014(17)
C18 0.050(2) 0.0359(18) 0.0348(15) -0.0074(13) 0.0064(14) 0.0048(16)
C19 0.0374(19) 0.0309(16) 0.0283(14) -0.0013(12) 0.0068(12) 0.0018(15)
C21 0.0364(19) 0.0305(16) 0.0270(13) 0.0049(12) 0.0072(12) 0.0011(14)
C23 0.0378(19) 0.0308(16) 0.0289(14) -0.0016(12) 0.0115(13) -0.0032(15)
C24 0.0364(18) 0.0303(17) 0.0296(14) 0.0003(12) 0.0097(12) 0.0009(14)
C25 0.042(2) 0.0364(17) 0.0318(15) -0.0057(13) 0.0081(14) 0.0005(16)
C26 0.048(2) 0.0374(18) 0.0386(16) -0.0072(13) 0.0162(15) 0.0061(16)
C27 0.0382(19) 0.0393(18) 0.0412(16) 0.0030(14) 0.0107(14) 0.0076(16)
C28 0.0392(19) 0.0378(16) 0.0319(14) 0.0011(14) 0.0068(12) 0.0053(17)
C29 0.0397(19) 0.0291(15) 0.0294(14) 0.0019(12) 0.0110(13) -0.0002(15)
C31 0.0324(18) 0.0340(17) 0.0298(14) 0.0005(12) 0.0080(12) -0.0011(15)
C33 0.0322(17) 0.0319(17) 0.0337(13) 0.0027(12) 0.0076(12) -0.0035(14)
C34 0.0296(17) 0.0355(17) 0.0313(14) -0.0009(12) 0.0072(12) -0.0057(15)
C35 0.0342(19) 0.0402(17) 0.0377(15) 0.0004(14) 0.0051(14) -0.0028(15)
C36 0.037(2) 0.055(2) 0.0386(16) -0.0018(15) -0.0018(14) -0.0055(18)
C37 0.044(2) 0.050(2) 0.0325(15) -0.0071(14) 0.0019(14) -0.0062(18)
C38 0.040(2) 0.0430(19) 0.0362(15) -0.0074(13) 0.0102(14) -0.0053(16)
C39 0.0327(18) 0.0374(17) 0.0316(14) -0.0013(12) 0.0078(12) -0.0061(15)
C42 0.0286(18) 0.0462(19) 0.0309(14) 0.0127(13) 0.0009(13) 0.0052(15)
C43 0.039(2) 0.051(2) 0.0383(16) 0.0130(15) -0.0015(14) -0.0065(17)
C44 0.041(2) 0.062(3) 0.062(2) 0.0226(18) -0.0075(17) -0.0154(19)
C45 0.040(2) 0.098(3) 0.057(2) 0.039(2) 0.0052(18) -0.010(2)
C46 0.045(2) 0.092(3) 0.052(2) 0.032(2) 0.0187(17) 0.012(2)
C47 0.039(2) 0.063(2) 0.0418(17) 0.0214(16) 0.0133(15) 0.0157(18)
C48 0.068(3) 0.043(2) 0.0481(18) -0.0005(15) 0.0073(17) -0.0134(19)
C49 0.053(3) 0.124(4) 0.068(2) 0.001(3) 0.017(2) 0.004(3)
C50 0.084(3) 0.074(3) 0.077(3) -0.031(2) -0.009(2) 0.016(3)
C51 0.084(3) 0.063(3) 0.0427(18) 0.0167(17) 0.0299(19) 0.027(2)
C52 0.084(3) 0.053(3) 0.083(3) -0.004(2) 0.028(2) 0.007(2)
C53 0.104(4) 0.142(5) 0.051(2) 0.009(2) 0.026(2) 0.072(3)
N1 0.0338(15) 0.0334(14) 0.0329(12) -0.0026(10) 0.0094(11) 0.0010(12)
N10 0.0410(16) 0.0331(14) 0.0328(12) -0.0037(10) 0.0094(11) -0.0003(13)
N12 0.0346(14) 0.0297(12) 0.0279(11) -0.0011(10) 0.0069(10) 0.0013(13)
N20 0.0389(16) 0.0287(13) 0.0283(11) 0.0001(10) 0.0082(10) 0.0015(12)
N22 0.0364(15) 0.0313(13) 0.0238(11) -0.0019(10) 0.0039(10) 0.0014(12)
N30 0.0364(16) 0.0371(14) 0.0283(12) -0.0024(10) 0.0061(11) -0.0008(13)
N32 0.0321(15) 0.0336(14) 0.0278(11) -0.0022(10) 0.0063(10) 0.0014(12)
N40 0.0335(15) 0.0334(14) 0.0341(12) -0.0028(11) 0.0080(11) -0.0028(12)
N41 0.0338(15) 0.0360(14) 0.0271(11) 0.0020(10) 0.0051(10) 0.0036(12)
Ti1 0.0338(3) 0.0314(3) 0.0250(2) -0.0005(2) 0.00593(19) 0.0019(3)

loop_
_atom_type_symbol
_atom_type_description
_atom_type_scat_dispersion_real
_atom_type_scat_dispersion_imag
_atom_type_scat_source
C C 0.0033 0.0016 'International Tables Vol C Tables 4.2.6.8 and 6.1.1.4'
H H 0 0 'International Tables Vol C Tables 4.2.6.8 and 6.1.1.4'
N N 0.0061 0.0033 'International Tables Vol C Tables 4.2.6.8 and 6.1.1.4'
Ti Ti 0.2776 0.4457 'International Tables Vol C Tables 4.2.6.8 and 6.1.1.4'

loop_
_exptl_crystal_face_index_h
_exptl_crystal_face_index_k
_exptl_crystal_face_index_l
_exptl_crystal_face_perp_dist
-2 8 11 0.062
0 -11 7 0.031
1 -3 -6 0.049
0 10 4 0.021
0 -13 -5 0.035
9 -4 -2 0.161
0 1 7 0.042
2 7 -8 0.058
-2 -7 7 0.067
-10 2 11 0.147
0 0 -1 0.033
0 7 -4 0.012
4 11 -9 0.08
-3 -6 -11 0.083

loop_
_geom_angle_atom_site_label_1
_geom_angle_atom_site_label_2
_geom_angle_atom_site_label_3
_geom_angle
_geom_angle_site_symmetry_1
_geom_angle_site_symmetry_3
_geom_angle_publ_flag
N40 C2 N1 127.1(3) . . ?
N40 C2 C3 123.6(3) . . ?
N1 C2 C3 109.3(2) . . ?
C4 C3 C8 121.0(3) . . ?
C4 C3 C2 132.2(3) . . ?
C8 C3 C2 106.8(2) . . ?
C5 C4 C3 117.1(3) . . ?
C5 C4 H4 121.5 . . ?
C3 C4 H4 121.5 . . ?
C4 C5 C6 121.6(3) . . ?
C4 C5 H5 119.2 . . ?
C6 C5 H5 119.2 . . ?
C7 C6 C5 121.0(3) . . ?
C7 C6 H6 119.5 . . ?
C5 C6 H6 119.5 . . ?
C6 C7 C8 118.0(3) . . ?
C6 C7 H7 121 . . ?
C8 C7 H7 121 . . ?
C7 C8 C3 121.3(3) . . ?
C7 C8 C9 131.9(3) . . ?
C3 C8 C9 106.8(2) . . ?
N10 C9 N1 127.7(3) . . ?
N10 C9 C8 123.5(2) . . ?
N1 C9 C8 108.8(2) . . ?
N10 C11 N12 127.1(2) . . ?
N10 C11 C19 124.1(2) . . ?
N12 C11 C19 108.8(2) . . ?
N20 C13 N12 128.1(2) . . ?
N20 C13 C14 123.0(3) . . ?
N12 C13 C14 108.9(2) . . ?
C15 C14 C19 122.1(2) . . ?
C15 C14 C13 130.7(3) . . ?
C19 C14 C13 107.1(2) . . ?
C16 C15 C14 116.9(3) . . ?
C16 C15 H15 121.6 . . ?
C14 C15 H15 121.6 . . ?
C15 C16 C17 121.4(3) . . ?
C15 C16 H16 119.3 . . ?
C17 C16 H16 119.3 . . ?
C16 C17 C18 121.8(3) . . ?
C16 C17 H17 119.1 . . ?
C18 C17 H17 119.1 . . ?
C17 C18 C19 117.2(3) . . ?
C17 C18 H18 121.4 . . ?
C19 C18 H18 121.4 . . ?
C18 C19 C14 120.5(3) . . ?
C18 C19 C11 132.8(3) . . ?
C14 C19 C11 106.6(2) . . ?
N20 C21 N22 126.8(3) . . ?
N20 C21 C29 123.2(3) . . ?
N22 C21 C29 109.9(2) . . ?
N30 C23 N22 126.6(3) . . ?
N30 C23 C24 124.1(2) . . ?
N22 C23 C24 109.3(2) . . ?
C25 C24 C29 120.5(3) . . ?
C25 C24 C23 132.3(3) . . ?
C29 C24 C23 107.2(2) . . ?
C26 C25 C24 117.9(3) . . ?
C26 C25 H25 121.1 . . ?
C24 C25 H25 121.1 . . ?
C25 C26 C27 121.1(3) . . ?
C25 C26 H26 119.4 . . ?
C27 C26 H26 119.4 . . ?
C28 C27 C26 121.3(3) . . ?
C28 C27 H27 119.3 . . ?
C26 C27 H27 119.3 . . ?
C29 C28 C27 117.7(3) . . ?
C29 C28 H28 121.2 . . ?
C27 C28 H28 121.2 . . ?
C28 C29 C24 121.5(3) . . ?
C28 C29 C21 132.4(3) . . ?
C24 C29 C21 106.1(2) . . ?
N30 C31 N32 127.9(2) . . ?
N30 C31 C39 123.8(2) . . ?
N32 C31 C39 108.3(3) . . ?
N40 C33 N32 127.5(2) . . ?
N40 C33 C34 123.7(3) . . ?
N32 C33 C34 108.7(2) . . ?
C35 C34 C39 120.9(3) . . ?
C35 C34 C33 132.3(3) . . ?
C39 C34 C33 106.8(2) . . ?
C36 C35 C34 117.4(3) . . ?
C36 C35 H35 121.3 . . ?
C34 C35 H35 121.3 . . ?
C35 C36 C37 122.0(3) . . ?
C35 C36 H36 119 . . ?
C37 C36 H36 119 . . ?
C38 C37 C36 120.9(3) . . ?
C38 C37 H37 119.5 . . ?
C36 C37 H37 119.5 . . ?
C37 C38 C39 117.5(3) . . ?
C37 C38 H38 121.2 . . ?
C39 C38 H38 121.2 . . ?
C34 C39 C38 121.3(3) . . ?
C34 C39 C31 107.4(2) . . ?
C38 C39 C31 131.3(3) . . ?
N41 C42 C47 119.2(3) . . ?
N41 C42 C43 120.1(3) . . ?
C47 C42 C43 120.7(3) . . ?
C44 C43 C42 117.7(3) . . ?
C44 C43 C48 121.6(3) . . ?
C42 C43 C48 120.6(3) . . ?
C45 C44 C43 121.5(4) . . ?
C45 C44 H44 119.2 . . ?
C43 C44 H44 119.2 . . ?
C46 C45 C44 119.9(3) . . ?
C46 C45 H45 120.1 . . ?
C44 C45 H45 120.1 . . ?
C45 C46 C47 121.8(4) . . ?
C45 C46 H46 119.1 . . ?
C47 C46 H46 119.1 . . ?
C46 C47 C42 118.3(3) . . ?
C46 C47 C51 121.4(3) . . ?
C42 C47 C51 120.3(3) . . ?
C49 C48 C43 112.3(3) . . ?
C49 C48 C50 110.4(3) . . ?
C43 C48 C50 112.2(3) . . ?
C49 C48 H48 107.2 . . ?
C43 C48 H48 107.2 . . ?
C50 C48 H48 107.2 . . ?
C48 C49 H49A 109.5 . . ?
C48 C49 H49B 109.5 . . ?
H49A C49 H49B 109.5 . . ?
C48 C49 H49C 109.5 . . ?
H49A C49 H49C 109.5 . . ?
H49B C49 H49C 109.5 . . ?
C48 C50 H50A 109.5 . . ?
C48 C50 H50B 109.5 . . ?
H50A C50 H50B 109.5 . . ?
C48 C50 H50C 109.5 . . ?
H50A C50 H50C 109.5 . . ?
H50B C50 H50C 109.5 . . ?
C47 C51 C53 115.3(4) . . ?
C47 C51 C52 110.2(3) . . ?
C53 C51 C52 109.3(3) . . ?
C47 C51 H51 107.2 . . ?
C53 C51 H51 107.2 . . ?
C52 C51 H51 107.2 . . ?
C51 C52 H52A 109.5 . . ?
C51 C52 H52B 109.5 . . ?
H52A C52 H52B 109.5 . . ?
C51 C52 H52C 109.5 . . ?
H52A C52 H52C 109.5 . . ?
H52B C52 H52C 109.5 . . ?
C51 C53 H53A 109.5 . . ?
C51 C53 H53B 109.5 . . ?
H53A C53 H53B 109.5 . . ?
C51 C53 H53C 109.5 . . ?
H53A C53 H53C 109.5 . . ?
H53B C53 H53C 109.5 . . ?
C2 N1 C9 108.2(2) . . ?
C2 N1 Ti1 124.45(18) . . ?
C9 N1 Ti1 123.78(19) . . ?
C11 N10 C9 123.5(2) . . ?
C13 N12 C11 108.5(2) . . ?
C13 N12 Ti1 123.78(17) . . ?
C11 N12 Ti1 124.30(18) . . ?
C13 N20 C21 123.6(2) . . ?
C21 N22 C23 107.4(2) . . ?
C21 N22 Ti1 124.54(17) . . ?
C23 N22 Ti1 125.30(18) . . ?
C31 N30 C23 123.6(2) . . ?
C31 N32 C33 108.8(2) . . ?
C31 N32 Ti1 124.53(19) . . ?
C33 N32 Ti1 124.44(18) . . ?
C33 N40 C2 123.5(2) . . ?
C42 N41 Ti1 179.0(2) . . ?
N41 Ti1 N12 105.99(10) . . ?
N41 Ti1 N1 105.99(10) . . ?
N12 Ti1 N1 85.19(9) . . ?
N41 Ti1 N22 107.65(11) . . ?
N12 Ti1 N22 85.39(9) . . ?
N1 Ti1 N22 146.36(10) . . ?
N41 Ti1 N32 107.67(10) . . ?
N12 Ti1 N32 146.34(10) . . ?
N1 Ti1 N32 85.34(9) . . ?
N22 Ti1 N32 84.85(9) . . ?

loop_
_geom_bond_atom_site_label_1
_geom_bond_atom_site_label_2
_geom_bond_distance
_geom_bond_site_symmetry_2
_geom_bond_publ_flag
C2 N40 1.341(3) . ?
C2 N1 1.379(3) . ?
C2 C3 1.452(4) . ?
C3 C4 1.392(4) . ?
C3 C8 1.397(4) . ?
C4 C5 1.378(4) . ?
C4 H4 0.95 . ?
C5 C6 1.402(4) . ?
C5 H5 0.95 . ?
C6 C7 1.368(4) . ?
C6 H6 0.95 . ?
C7 C8 1.380(4) . ?
C7 H7 0.95 . ?
C8 C9 1.458(4) . ?
C9 N10 1.332(4) . ?
C9 N1 1.384(3) . ?
C11 N10 1.327(4) . ?
C11 N12 1.388(3) . ?
C11 C19 1.455(4) . ?
C13 N20 1.325(4) . ?
C13 N12 1.373(4) . ?
C13 C14 1.455(4) . ?
C14 C15 1.391(4) . ?
C14 C19 1.395(4) . ?
C15 C16 1.382(4) . ?
C15 H15 0.95 . ?
C16 C17 1.389(4) . ?
C16 H16 0.95 . ?
C17 C18 1.389(4) . ?
C17 H17 0.95 . ?
C18 C19 1.392(4) . ?
C18 H18 0.95 . ?
C21 N20 1.337(3) . ?
C21 N22 1.379(3) . ?
C21 C29 1.452(4) . ?
C23 N30 1.334(3) . ?
C23 N22 1.386(3) . ?
C23 C24 1.447(4) . ?
C24 C25 1.390(4) . ?
C24 C29 1.399(4) . ?
C25 C26 1.378(4) . ?
C25 H25 0.95 . ?
C26 C27 1.394(4) . ?
C26 H26 0.95 . ?
C27 C28 1.381(4) . ?
C27 H27 0.95 . ?
C28 C29 1.378(4) . ?
C28 H28 0.95 . ?
C31 N30 1.326(4) . ?
C31 N32 1.382(3) . ?
C31 C39 1.461(4) . ?
C33 N40 1.333(4) . ?
C33 N32 1.384(4) . ?
C33 C34 1.460(4) . ?
C34 C35 1.391(4) . ?
C34 C39 1.391(4) . ?
C35 C36 1.377(4) . ?
C35 H35 0.95 . ?
C36 C37 1.391(4) . ?
C36 H36 0.95 . ?
C37 C38 1.380(4) . ?
C37 H37 0.95 . ?
C38 C39 1.393(4) . ?
C38 H38 0.95 . ?
C42 N41 1.393(4) . ?
C42 C47 1.419(4) . ?
C42 C43 1.421(4) . ?
C43 C44 1.393(4) . ?
C43 C48 1.518(4) . ?
C44 C45 1.387(5) . ?
C44 H44 0.95 . ?
C45 C46 1.374(5) . ?
C45 H45 0.95 . ?
C46 C47 1.382(5) . ?
C46 H46 0.95 . ?
C47 C51 1.505(5) . ?
C48 C49 1.504(5) . ?
C48 C50 1.543(5) . ?
C48 H48 1 . ?
C49 H49A 0.98 . ?
C49 H49B 0.98 . ?
C49 H49C 0.98 . ?
C50 H50A 0.98 . ?
C50 H50B 0.98 . ?
C50 H50C 0.98 . ?
C51 C53 1.521(5) . ?
C51 C52 1.528(5) . ?
C51 H51 1 . ?
C52 H52A 0.98 . ?
C52 H52B 0.98 . ?
C52 H52C 0.98 . ?
C53 H53A 0.98 . ?
C53 H53B 0.98 . ?
C53 H53C 0.98 . ?
N1 Ti1 2.056(2) . ?
N12 Ti1 2.054(2) . ?
N22 Ti1 2.057(2) . ?
N32 Ti1 2.063(2) . ?
N41 Ti1 1.712(2) . ?

loop_
_geom_torsion_atom_site_label_1
_geom_torsion_atom_site_label_2
_geom_torsion_atom_site_label_3
_geom_torsion_atom_site_label_4
_geom_torsion
_geom_torsion_site_symmetry_1
_geom_torsion_site_symmetry_2
_geom_torsion_site_symmetry_3
_geom_torsion_site_symmetry_4
_geom_torsion_publ_flag
N40 C2 C3 C4 -1.3(5) . . . . ?
N1 C2 C3 C4 177.8(3) . . . . ?
N40 C2 C3 C8 179.5(3) . . . . ?
N1 C2 C3 C8 -1.4(3) . . . . ?
C8 C3 C4 C5 1.2(4) . . . . ?
C2 C3 C4 C5 -177.9(3) . . . . ?
C3 C4 C5 C6 -1.7(5) . . . . ?
C4 C5 C6 C7 0.9(5) . . . . ?
C5 C6 C7 C8 0.4(5) . . . . ?
C6 C7 C8 C3 -0.9(5) . . . . ?
C6 C7 C8 C9 178.1(3) . . . . ?
C4 C3 C8 C7 0.1(4) . . . . ?
C2 C3 C8 C7 179.4(3) . . . . ?
C4 C3 C8 C9 -179.1(3) . . . . ?
C2 C3 C8 C9 0.2(3) . . . . ?
C7 C8 C9 N10 0.2(5) . . . . ?
C3 C8 C9 N10 179.3(3) . . . . ?
C7 C8 C9 N1 -178.0(3) . . . . ?
C3 C8 C9 N1 1.1(3) . . . . ?
N20 C13 C14 C15 3.2(5) . . . . ?
N12 C13 C14 C15 -175.7(3) . . . . ?
N20 C13 C14 C19 -179.5(3) . . . . ?
N12 C13 C14 C19 1.5(3) . . . . ?
C19 C14 C15 C16 0.3(4) . . . . ?
C13 C14 C15 C16 177.2(3) . . . . ?
C14 C15 C16 C17 1.1(4) . . . . ?
C15 C16 C17 C18 -0.9(5) . . . . ?
C16 C17 C18 C19 -0.6(5) . . . . ?
C17 C18 C19 C14 2.0(4) . . . . ?
C17 C18 C19 C11 -176.3(3) . . . . ?
C15 C14 C19 C18 -1.8(4) . . . . ?
C13 C14 C19 C18 -179.4(3) . . . . ?
C15 C14 C19 C11 176.9(3) . . . . ?
C13 C14 C19 C11 -0.7(3) . . . . ?
N10 C11 C19 C18 -0.6(5) . . . . ?
N12 C11 C19 C18 178.1(3) . . . . ?
N10 C11 C19 C14 -179.1(3) . . . . ?
N12 C11 C19 C14 -0.3(3) . . . . ?
N30 C23 C24 C25 1.4(5) . . . . ?
N22 C23 C24 C25 -178.1(3) . . . . ?
N30 C23 C24 C29 -179.5(3) . . . . ?
N22 C23 C24 C29 0.9(3) . . . . ?
C29 C24 C25 C26 -0.4(4) . . . . ?
C23 C24 C25 C26 178.6(3) . . . . ?
C24 C25 C26 C27 0.7(4) . . . . ?
C25 C26 C27 C28 -0.4(5) . . . . ?
C26 C27 C28 C29 -0.3(4) . . . . ?
C27 C28 C29 C24 0.7(4) . . . . ?
C27 C28 C29 C21 -178.7(3) . . . . ?
C25 C24 C29 C28 -0.3(4) . . . . ?
C23 C24 C29 C28 -179.5(3) . . . . ?
C25 C24 C29 C21 179.2(3) . . . . ?
C23 C24 C29 C21 0.0(3) . . . . ?
N20 C21 C29 C28 -0.7(5) . . . . ?
N22 C21 C29 C28 178.6(3) . . . . ?
N20 C21 C29 C24 179.9(3) . . . . ?
N22 C21 C29 C24 -0.9(3) . . . . ?
N40 C33 C34 C35 -0.6(5) . . . . ?
N32 C33 C34 C35 -179.1(3) . . . . ?
N40 C33 C34 C39 179.7(3) . . . . ?
N32 C33 C34 C39 1.2(3) . . . . ?
C39 C34 C35 C36 -1.0(4) . . . . ?
C33 C34 C35 C36 179.4(3) . . . . ?
C34 C35 C36 C37 1.1(5) . . . . ?
C35 C36 C37 C38 -0.6(5) . . . . ?
C36 C37 C38 C39 0.0(5) . . . . ?
C35 C34 C39 C38 0.4(4) . . . . ?
C33 C34 C39 C38 -179.9(3) . . . . ?
C35 C34 C39 C31 -180.0(3) . . . . ?
C33 C34 C39 C31 -0.3(3) . . . . ?
C37 C38 C39 C34 0.1(4) . . . . ?
C37 C38 C39 C31 -179.4(3) . . . . ?
N30 C31 C39 C34 179.8(3) . . . . ?
N32 C31 C39 C34 -0.8(3) . . . . ?
N30 C31 C39 C38 -0.6(5) . . . . ?
N32 C31 C39 C38 178.9(3) . . . . ?
N41 C42 C43 C44 -176.8(3) . . . . ?
C47 C42 C43 C44 2.7(4) . . . . ?
N41 C42 C43 C48 2.1(4) . . . . ?
C47 C42 C43 C48 -178.5(3) . . . . ?
C42 C43 C44 C45 -1.2(5) . . . . ?
C48 C43 C44 C45 179.9(3) . . . . ?
C43 C44 C45 C46 -1.5(5) . . . . ?
C44 C45 C46 C47 2.9(6) . . . . ?
C45 C46 C47 C42 -1.4(5) . . . . ?
C45 C46 C47 C51 177.5(3) . . . . ?
N41 C42 C47 C46 178.1(3) . . . . ?
C43 C42 C47 C46 -1.4(4) . . . . ?
N41 C42 C47 C51 -0.9(4) . . . . ?
C43 C42 C47 C51 179.6(3) . . . . ?
C44 C43 C48 C49 75.4(4) . . . . ?
C42 C43 C48 C49 -103.4(4) . . . . ?
C44 C43 C48 C50 -49.7(4) . . . . ?
C42 C43 C48 C50 131.5(3) . . . . ?
C46 C47 C51 C53 39.9(4) . . . . ?
C42 C47 C51 C53 -141.2(3) . . . . ?
C46 C47 C51 C52 -84.5(4) . . . . ?
C42 C47 C51 C52 94.5(3) . . . . ?
N40 C2 N1 C9 -178.8(3) . . . . ?
C3 C2 N1 C9 2.1(3) . . . . ?
N40 C2 N1 Ti1 21.8(4) . . . . ?
C3 C2 N1 Ti1 -157.24(19) . . . . ?
N10 C9 N1 C2 179.9(3) . . . . ?
C8 C9 N1 C2 -2.0(3) . . . . ?
N10 C9 N1 Ti1 -20.5(4) . . . . ?
C8 C9 N1 Ti1 157.52(18) . . . . ?
N12 C11 N10 C9 0.4(5) . . . . ?
C19 C11 N10 C9 178.9(3) . . . . ?
N1 C9 N10 C11 -0.3(5) . . . . ?
C8 C9 N10 C11 -178.1(3) . . . . ?
N20 C13 N12 C11 179.4(3) . . . . ?
C14 C13 N12 C11 -1.7(3) . . . . ?
N20 C13 N12 Ti1 -20.9(4) . . . . ?
C14 C13 N12 Ti1 157.97(18) . . . . ?
N10 C11 N12 C13 180.0(3) . . . . ?
C19 C11 N12 C13 1.3(3) . . . . ?
N10 C11 N12 Ti1 20.4(4) . . . . ?
C19 C11 N12 Ti1 -158.28(18) . . . . ?
N12 C13 N20 C21 0.5(5) . . . . ?
C14 C13 N20 C21 -178.3(3) . . . . ?
N22 C21 N20 C13 0.8(4) . . . . ?
C29 C21 N20 C13 179.9(3) . . . . ?
N20 C21 N22 C23 -179.3(3) . . . . ?
C29 C21 N22 C23 1.4(3) . . . . ?
N20 C21 N22 Ti1 18.6(4) . . . . ?
C29 C21 N22 Ti1 -160.59(18) . . . . ?
N30 C23 N22 C21 179.0(3) . . . . ?
C24 C23 N22 C21 -1.5(3) . . . . ?
N30 C23 N22 Ti1 -19.2(4) . . . . ?
C24 C23 N22 Ti1 160.41(19) . . . . ?
N32 C31 N30 C23 2.3(5) . . . . ?
C39 C31 N30 C23 -178.4(3) . . . . ?
N22 C23 N30 C31 -1.5(4) . . . . ?
C24 C23 N30 C31 179.0(3) . . . . ?
N30 C31 N32 C33 -179.0(3) . . . . ?
C39 C31 N32 C33 1.6(3) . . . . ?
N30 C31 N32 Ti1 17.5(4) . . . . ?
C39 C31 N32 Ti1 -161.91(18) . . . . ?
N40 C33 N32 C31 179.8(3) . . . . ?
C34 C33 N32 C31 -1.7(3) . . . . ?
N40 C33 N32 Ti1 -16.7(4) . . . . ?
C34 C33 N32 Ti1 161.76(17) . . . . ?
N32 C33 N40 C2 -2.0(4) . . . . ?
C34 C33 N40 C2 179.7(3) . . . . ?
N1 C2 N40 C33 -0.7(4) . . . . ?
C3 C2 N40 C33 178.2(3) . . . . ?
C47 C42 N41 Ti1 43(12) . . . . ?
C43 C42 N41 Ti1 -137(12) . . . . ?
C42 N41 Ti1 N12 89(12) . . . . ?
C42 N41 Ti1 N1 18E1(10) . . . . ?
C42 N41 Ti1 N22 -1(12) . . . . ?
C42 N41 Ti1 N32 -91(12) . . . . ?
C13 N12 Ti1 N41 -79.5(2) . . . . ?
C11 N12 Ti1 N41 77.0(2) . . . . ?
C13 N12 Ti1 N1 175.2(2) . . . . ?
C11 N12 Ti1 N1 -28.3(2) . . . . ?
C13 N12 Ti1 N22 27.5(2) . . . . ?
C11 N12 Ti1 N22 -175.9(2) . . . . ?
C13 N12 Ti1 N32 101.1(3) . . . . ?
C11 N12 Ti1 N32 -102.4(3) . . . . ?
C2 N1 Ti1 N41 79.2(2) . . . . ?
C9 N1 Ti1 N41 -77.1(2) . . . . ?
C2 N1 Ti1 N12 -175.5(2) . . . . ?
C9 N1 Ti1 N12 28.2(2) . . . . ?
C2 N1 Ti1 N22 -101.3(2) . . . . ?
C9 N1 Ti1 N22 102.4(2) . . . . ?
C2 N1 Ti1 N32 -27.9(2) . . . . ?
C9 N1 Ti1 N32 175.8(2) . . . . ?
C21 N22 Ti1 N41 78.6(2) . . . . ?
C23 N22 Ti1 N41 -80.3(2) . . . . ?
C21 N22 Ti1 N12 -26.7(2) . . . . ?
C23 N22 Ti1 N12 174.4(2) . . . . ?
C21 N22 Ti1 N1 -100.9(3) . . . . ?
C23 N22 Ti1 N1 100.2(2) . . . . ?
C21 N22 Ti1 N32 -174.5(2) . . . . ?
C23 N22 Ti1 N32 26.7(2) . . . . ?
C31 N32 Ti1 N41 81.2(2) . . . . ?
C33 N32 Ti1 N41 -79.7(2) . . . . ?
C31 N32 Ti1 N12 -99.4(3) . . . . ?
C33 N32 Ti1 N12 99.7(3) . . . . ?
C31 N32 Ti1 N1 -173.5(2) . . . . ?
C33 N32 Ti1 N1 25.6(2) . . . . ?
C31 N32 Ti1 N22 -25.7(2) . . . . ?
C33 N32 Ti1 N22 173.4(2) . . . . ?
